data_4071486
loop_
_publ_author_name
'Jansen, Helen'
'Rosenthal, Amos J.'
'Slootweg, J. Chris'
'Ehlers, Andreas W.'
'Lutz, Martin'
'Spek, Anthony L.'
'Lammertsma, Koop'

_publ_section_title
;
 Diastereoselective Formation of Complexed Methylenediphosphiranes
;
_journal_issue 12
_journal_name_full Organometallics
_journal_page_first 2868
_journal_paper_doi 10.1021/om800188h
_journal_volume 27
_journal_year 2008
_chemical_formula_moiety 'C38 H42 O5 P2 W'
_chemical_formula_sum 'C38 H42 O5 P2 W'
_chemical_formula_weight 824.51
_chemical_name_systematic
; 
 ? 
;
_space_group_IT_number 14
_symmetry_cell_setting monoclinic
_symmetry_space_group_name_Hall '-P 2ybc'
_symmetry_space_group_name_H-M 'P 1 21/c 1'
_atom_sites_solution_hydrogens difmap
_atom_sites_solution_primary heavy
_atom_sites_solution_secondary difmap
_audit_creation_method SHELXL-97
_cell_angle_alpha 90.00
_cell_angle_beta 119.9126(3)
_cell_angle_gamma 90.00
_cell_formula_units_Z 4
_cell_length_a 11.5587(1)
_cell_length_b 24.3230(2)
_cell_length_c 15.4742(1)
_cell_measurement_reflns_used 113731
_cell_measurement_temperature 150(2)
_cell_measurement_theta_max 27.48
_cell_measurement_theta_min 1.02
_cell_volume 3770.92(5)
_computing_cell_refinement HKL2000
_computing_data_collection 'Nonius COLLECT'
_computing_data_reduction 'HKL2000, denzox, Sadabs'
_computing_structure_refinement 'SHELXL-97 (Sheldrick, 1997)'
_computing_structure_solution 'DIRDIF-99 (Beurskens et al., 1999)'
_diffrn_ambient_temperature 150(2)
_diffrn_measured_fraction_theta_full 0.998
_diffrn_measured_fraction_theta_max 0.998
_diffrn_measurement_device_type 'Nonius KappaCCD'
_diffrn_radiation_monochromator graphite
_diffrn_radiation_source 'rotating anode'
_diffrn_radiation_type MoK\a
_diffrn_radiation_wavelength 0.71073
_diffrn_reflns_av_R_equivalents 0.0423
_diffrn_reflns_av_sigmaI/netI 0.0229
_diffrn_reflns_limit_h_max 14
_diffrn_reflns_limit_h_min -14
_diffrn_reflns_limit_k_max 31
_diffrn_reflns_limit_k_min -31
_diffrn_reflns_limit_l_max 20
_diffrn_reflns_limit_l_min -20
_diffrn_reflns_number 75860
_diffrn_reflns_theta_full 27.49
_diffrn_reflns_theta_max 27.49
_diffrn_reflns_theta_min 1.73
_exptl_absorpt_coefficient_mu 3.187
_exptl_absorpt_correction_T_max 0.62
_exptl_absorpt_correction_T_min 0.31
_exptl_absorpt_correction_type multi-scan
_exptl_crystal_colour yellow
_exptl_crystal_density_diffrn 1.452
_exptl_crystal_density_method 'not measured'
_exptl_crystal_description block
_exptl_crystal_F_000 1656
_exptl_crystal_size_max 0.34
_exptl_crystal_size_mid 0.18
_exptl_crystal_size_min 0.15
_refine_diff_density_max 1.009
_refine_diff_density_min -0.779
_refine_diff_density_rms 0.073
_refine_ls_extinction_method none
_refine_ls_goodness_of_fit_ref 1.073
_refine_ls_hydrogen_treatment constr
_refine_ls_matrix_type full
_refine_ls_number_parameters 425
_refine_ls_number_reflns 8621
_refine_ls_number_restraints 0
_refine_ls_restrained_S_all 1.073
_refine_ls_R_factor_all 0.0289
_refine_ls_R_factor_gt 0.0220
_refine_ls_shift/su_max 0.005
_refine_ls_shift/su_mean 0.000
_refine_ls_structure_factor_coef Fsqd
_refine_ls_weighting_details 'calc w=1/[\s^2^(Fo^2^)+(0.0146P)^2^+4.2930P] where P=(Fo^2^+2Fc^2^)/3'
_refine_ls_weighting_scheme calc
_refine_ls_wR_factor_gt 0.0458
_refine_ls_wR_factor_ref 0.0479
_reflns_number_gt 7603
_reflns_number_total 8621
_reflns_threshold_expression I>2\s(I)
_cod_data_source_file om800188h-file003.cif
_cod_data_source_block s3975a
_cod_original_cell_volume 3770.91(5)
_cod_original_sg_symbol_H-M 'P 21/c'
_cod_database_code 4071486

loop_
_symmetry_equiv_pos_as_xyz
'x, y, z'
'-x, y+1/2, -z+1/2'
'-x, -y, -z'
'x, -y-1/2, z-1/2'

loop_
_atom_site_label
_atom_site_type_symbol
_atom_site_fract_x
_atom_site_fract_y
_atom_site_fract_z
_atom_site_U_iso_or_equiv
_atom_site_adp_type
_atom_site_occupancy
_atom_site_symmetry_multiplicity
_atom_site_calc_flag
_atom_site_refinement_flags
W1 W 0.514452(9) 0.266601(4) 0.892951(7) 0.01949(3) Uani 1 1 d .
P1 P 0.45905(6) 0.18761(2) 0.77562(4) 0.01733(12) Uani 1 1 d .
P2 P 0.37456(6) 0.10839(2) 0.79102(5) 0.02050(12) Uani 1 1 d .
O1 O 0.7060(2) 0.31582(9) 0.81893(18) 0.0490(6) Uani 1 1 d .
O2 O 0.7479(2) 0.20003(10) 1.07230(16) 0.0548(6) Uani 1 1 d .
O3 O 0.3179(2) 0.21482(10) 0.95949(16) 0.0493(6) Uani 1 1 d .
O4 O 0.2888(2) 0.33732(9) 0.71690(17) 0.0537(6) Uani 1 1 d .
O5 O 0.5752(2) 0.36523(8) 1.04171(15) 0.0420(5) Uani 1 1 d .
C1 C 0.5426(2) 0.12281(9) 0.81136(17) 0.0190(5) Uani 1 1 d .
C2 C 0.6710(2) 0.10647(10) 0.86731(17) 0.0214(5) Uani 1 1 d .
C3 C 0.7812(2) 0.14226(10) 0.87740(18) 0.0228(5) Uani 1 1 d .
C4 C 0.9023(3) 0.14419(11) 0.9672(2) 0.0302(6) Uani 1 1 d .
H4 H 0.9149 0.1218 1.0215 0.036 Uiso 1 1 calc R
C5 C 1.0043(3) 0.17865(12) 0.9776(2) 0.0367(7) Uani 1 1 d .
H5 H 1.0861 0.1797 1.0390 0.044 Uiso 1 1 calc R
C6 C 0.9878(3) 0.21125(12) 0.8994(2) 0.0370(7) Uani 1 1 d .
H6 H 1.0577 0.2350 0.9074 0.044 Uiso 1 1 calc R
C7 C 0.8696(3) 0.20949(11) 0.8097(2) 0.0322(6) Uani 1 1 d .
H7 H 0.8583 0.2319 0.7557 0.039 Uiso 1 1 calc R
C8 C 0.7671(2) 0.17480(11) 0.79830(19) 0.0267(5) Uani 1 1 d .
H8 H 0.6866 0.1732 0.7360 0.032 Uiso 1 1 calc R
C9 C 0.7101(2) 0.05315(10) 0.92156(18) 0.0249(5) Uani 1 1 d .
C10 C 0.7931(3) 0.01684(11) 0.9082(2) 0.0340(6) Uani 1 1 d .
H10 H 0.8292 0.0271 0.8672 0.041 Uiso 1 1 calc R
C11 C 0.8232(3) -0.03412(13) 0.9545(2) 0.0462(8) Uani 1 1 d .
H11 H 0.8783 -0.0590 0.9439 0.055 Uiso 1 1 calc R
C12 C 0.7737(3) -0.04889(13) 1.0156(2) 0.0486(8) Uani 1 1 d .
H12 H 0.7938 -0.0841 1.0464 0.058 Uiso 1 1 calc R
C13 C 0.6947(3) -0.01264(13) 1.0324(2) 0.0426(7) Uani 1 1 d .
H13 H 0.6626 -0.0225 1.0761 0.051 Uiso 1 1 calc R
C14 C 0.6625(3) 0.03826(11) 0.9853(2) 0.0315(6) Uani 1 1 d .
H14 H 0.6079 0.0630 0.9965 0.038 Uiso 1 1 calc R
C15 C 0.4023(2) 0.20055(10) 0.64410(17) 0.0247(5) Uani 1 1 d .
H15A H 0.4682 0.2233 0.6384 0.037 Uiso 1 1 calc R
H15B H 0.3164 0.2198 0.6136 0.037 Uiso 1 1 calc R
H15C H 0.3918 0.1655 0.6097 0.037 Uiso 1 1 calc R
C16 C 0.2642(2) 0.08950(9) 0.65692(18) 0.0216(5) Uani 1 1 d .
C17 C 0.1399(2) 0.11885(10) 0.60164(19) 0.0242(5) Uani 1 1 d .
C18 C 0.0790(2) 0.11882(11) 0.49852(19) 0.0280(6) Uani 1 1 d .
H18 H -0.0010 0.1393 0.4618 0.034 Uiso 1 1 calc R
C19 C 0.1291(2) 0.09026(11) 0.44563(19) 0.0268(5) Uani 1 1 d .
C20 C 0.2368(2) 0.05590(10) 0.50089(19) 0.0259(5) Uani 1 1 d .
H20 H 0.2681 0.0337 0.4663 0.031 Uiso 1 1 calc R
C21 C 0.3019(2) 0.05221(10) 0.60479(18) 0.0222(5) Uani 1 1 d .
C22 C 0.0627(2) 0.14601(11) 0.64956(19) 0.0263(5) Uani 1 1 d .
C23 C 0.1181(3) 0.20167(12) 0.6959(2) 0.0411(7) Uani 1 1 d .
H23A H 0.0586 0.2188 0.7161 0.062 Uiso 1 1 calc R
H23B H 0.1245 0.2252 0.6470 0.062 Uiso 1 1 calc R
H23C H 0.2070 0.1970 0.7544 0.062 Uiso 1 1 calc R
C24 C -0.0834(3) 0.15949(18) 0.5697(3) 0.0626(12) Uani 1 1 d .
H24A H -0.1281 0.1259 0.5335 0.094 Uiso 1 1 calc R
H24B H -0.0838 0.1867 0.5228 0.094 Uiso 1 1 calc R
H24C H -0.1307 0.1744 0.6023 0.094 Uiso 1 1 calc R
C25 C 0.0580(5) 0.10717(16) 0.7234(4) 0.0788(15) Uani 1 1 d .
H25A H 0.1479 0.1028 0.7808 0.118 Uiso 1 1 calc R
H25B H 0.0244 0.0714 0.6917 0.118 Uiso 1 1 calc R
H25C H -0.0014 0.1221 0.7458 0.118 Uiso 1 1 calc R
C26 C 0.0580(3) 0.09424(12) 0.3314(2) 0.0339(6) Uani 1 1 d .
C27 C 0.0521(3) 0.15484(13) 0.3012(2) 0.0470(8) Uani 1 1 d .
H27A H -0.0029 0.1756 0.3217 0.070 Uiso 1 1 calc R
H27B H 0.0130 0.1574 0.2287 0.070 Uiso 1 1 calc R
H27C H 0.1426 0.1702 0.3340 0.070 Uiso 1 1 calc R
C28 C -0.0851(3) 0.07200(15) 0.2873(2) 0.0506(9) Uani 1 1 d .
H28A H -0.0820 0.0337 0.3081 0.076 Uiso 1 1 calc R
H28B H -0.1304 0.0738 0.2143 0.076 Uiso 1 1 calc R
H28C H -0.1340 0.0943 0.3113 0.076 Uiso 1 1 calc R
C29 C 0.1296(3) 0.06129(14) 0.2880(2) 0.0462(8) Uani 1 1 d .
H29A H 0.2216 0.0745 0.3166 0.069 Uiso 1 1 calc R
H29B H 0.0829 0.0660 0.2154 0.069 Uiso 1 1 calc R
H29C H 0.1302 0.0223 0.3040 0.069 Uiso 1 1 calc R
C30 C 0.4017(3) 0.00383(10) 0.65127(19) 0.0263(5) Uani 1 1 d .
C31 C 0.3385(4) -0.04783(11) 0.5863(2) 0.0455(8) Uani 1 1 d .
H31A H 0.3948 -0.0799 0.6191 0.068 Uiso 1 1 calc R
H31B H 0.3310 -0.0425 0.5209 0.068 Uiso 1 1 calc R
H31C H 0.2495 -0.0538 0.5777 0.068 Uiso 1 1 calc R
C32 C 0.5332(3) 0.01652(12) 0.6526(2) 0.0345(6) Uani 1 1 d .
H32A H 0.5743 0.0494 0.6931 0.052 Uiso 1 1 calc R
H32B H 0.5147 0.0230 0.5844 0.052 Uiso 1 1 calc R
H32C H 0.5942 -0.0147 0.6813 0.052 Uiso 1 1 calc R
C33 C 0.4269(3) -0.01266(10) 0.7549(2) 0.0305(6) Uani 1 1 d .
H33A H 0.4710 0.0177 0.8018 0.046 Uiso 1 1 calc R
H33B H 0.4841 -0.0453 0.7779 0.046 Uiso 1 1 calc R
H33C H 0.3416 -0.0208 0.7514 0.046 Uiso 1 1 calc R
C34 C 0.6403(3) 0.29732(11) 0.8471(2) 0.0303(6) Uani 1 1 d .
C35 C 0.6656(3) 0.22328(11) 1.0067(2) 0.0308(6) Uani 1 1 d .
C36 C 0.3867(3) 0.23402(11) 0.93487(19) 0.0299(6) Uani 1 1 d .
C37 C 0.3670(3) 0.31139(11) 0.7803(2) 0.0310(6) Uani 1 1 d .
C38 C 0.5542(3) 0.32989(10) 0.98700(19) 0.0273(5) Uani 1 1 d .

loop_
_atom_site_aniso_label
_atom_site_aniso_U_11
_atom_site_aniso_U_22
_atom_site_aniso_U_33
_atom_site_aniso_U_23
_atom_site_aniso_U_13
_atom_site_aniso_U_12
W1 0.01906(5) 0.01816(5) 0.02035(5) -0.00406(4) 0.00915(4) -0.00195(4)
P1 0.0163(3) 0.0174(3) 0.0171(3) -0.0006(2) 0.0075(2) 0.0009(2)
P2 0.0202(3) 0.0198(3) 0.0231(3) -0.0034(2) 0.0121(3) -0.0029(2)
O1 0.0571(14) 0.0418(12) 0.0709(16) -0.0070(11) 0.0490(13) -0.0123(11)
O2 0.0503(14) 0.0652(16) 0.0324(12) 0.0073(11) 0.0083(11) 0.0242(12)
O3 0.0488(13) 0.0678(15) 0.0456(13) -0.0201(11) 0.0342(12) -0.0279(12)
O4 0.0503(14) 0.0460(13) 0.0439(13) 0.0094(11) 0.0078(11) 0.0180(11)
O5 0.0655(14) 0.0295(10) 0.0430(12) -0.0157(9) 0.0361(11) -0.0140(10)
C1 0.0192(12) 0.0187(11) 0.0185(11) -0.0009(9) 0.0088(10) -0.0007(9)
C2 0.0211(12) 0.0221(12) 0.0213(12) 0.0001(9) 0.0108(10) 0.0030(9)
C3 0.0182(12) 0.0225(12) 0.0271(13) -0.0020(10) 0.0109(10) 0.0039(9)
C4 0.0236(13) 0.0294(14) 0.0308(14) 0.0022(11) 0.0083(11) 0.0051(11)
C5 0.0196(13) 0.0363(15) 0.0407(16) -0.0058(13) 0.0049(12) -0.0011(11)
C6 0.0244(14) 0.0317(15) 0.0558(19) -0.0024(13) 0.0208(14) -0.0026(11)
C7 0.0291(14) 0.0345(15) 0.0403(16) 0.0038(12) 0.0227(13) 0.0021(11)
C8 0.0206(12) 0.0331(14) 0.0273(13) 0.0005(10) 0.0126(11) 0.0036(10)
C9 0.0214(12) 0.0235(12) 0.0242(12) 0.0026(10) 0.0072(10) 0.0027(10)
C10 0.0342(15) 0.0305(14) 0.0378(16) 0.0072(12) 0.0184(13) 0.0096(12)
C11 0.0506(19) 0.0347(16) 0.0495(19) 0.0123(14) 0.0222(16) 0.0214(14)
C12 0.060(2) 0.0316(16) 0.0453(19) 0.0160(14) 0.0192(17) 0.0118(15)
C13 0.0516(19) 0.0399(17) 0.0349(16) 0.0125(13) 0.0205(15) 0.0010(14)
C14 0.0321(15) 0.0335(14) 0.0275(14) 0.0039(11) 0.0137(12) 0.0027(12)
C15 0.0271(13) 0.0275(13) 0.0200(12) -0.0001(10) 0.0120(10) 0.0008(10)
C16 0.0190(12) 0.0196(11) 0.0264(12) -0.0062(9) 0.0115(10) -0.0045(9)
C17 0.0168(12) 0.0251(12) 0.0296(13) -0.0121(10) 0.0108(10) -0.0040(9)
C18 0.0164(12) 0.0304(14) 0.0323(14) -0.0094(11) 0.0084(11) 0.0011(10)
C19 0.0199(12) 0.0310(14) 0.0270(13) -0.0101(10) 0.0098(11) -0.0030(10)
C20 0.0229(13) 0.0262(13) 0.0315(14) -0.0102(10) 0.0156(11) -0.0010(10)
C21 0.0181(12) 0.0211(12) 0.0283(13) -0.0049(10) 0.0122(10) -0.0027(9)
C22 0.0177(12) 0.0328(14) 0.0276(13) -0.0087(11) 0.0108(11) -0.0011(10)
C23 0.0347(16) 0.0363(16) 0.062(2) -0.0169(14) 0.0310(16) 0.0003(13)
C24 0.0217(16) 0.102(3) 0.056(2) -0.044(2) 0.0130(15) 0.0008(17)
C25 0.101(3) 0.058(2) 0.143(4) 0.048(3) 0.111(3) 0.041(2)
C26 0.0274(14) 0.0416(16) 0.0261(14) -0.0101(12) 0.0084(12) 0.0069(12)
C27 0.051(2) 0.0473(19) 0.0358(17) 0.0011(14) 0.0169(15) 0.0141(15)
C28 0.0322(17) 0.069(2) 0.0351(17) -0.0219(16) 0.0052(14) -0.0001(16)
C29 0.0488(19) 0.059(2) 0.0288(15) -0.0028(14) 0.0178(15) 0.0199(16)
C30 0.0332(14) 0.0184(12) 0.0298(13) -0.0031(10) 0.0175(12) 0.0031(10)
C31 0.073(2) 0.0227(14) 0.0401(17) -0.0092(12) 0.0278(17) -0.0022(14)
C32 0.0339(15) 0.0384(15) 0.0375(16) 0.0058(12) 0.0224(13) 0.0146(12)
C33 0.0384(16) 0.0200(12) 0.0342(15) 0.0008(10) 0.0190(13) -0.0006(11)
C34 0.0323(14) 0.0260(13) 0.0361(15) -0.0066(11) 0.0197(13) -0.0036(11)
C35 0.0313(15) 0.0311(14) 0.0261(13) -0.0055(11) 0.0113(12) 0.0013(11)
C36 0.0293(14) 0.0345(14) 0.0262(13) -0.0125(11) 0.0140(11) -0.0079(12)
C37 0.0321(15) 0.0237(13) 0.0322(14) -0.0044(11) 0.0123(12) 0.0022(11)
C38 0.0298(14) 0.0255(13) 0.0304(14) -0.0020(11) 0.0178(12) -0.0051(11)

loop_
_atom_type_symbol
_atom_type_description
_atom_type_scat_dispersion_real
_atom_type_scat_dispersion_imag
_atom_type_scat_source
C C 0.0033 0.0016 'International Tables Vol C Tables 4.2.6.8 and 6.1.1.4'
H H 0.0000 0.0000 'International Tables Vol C Tables 4.2.6.8 and 6.1.1.4'
O O 0.0106 0.0060 'International Tables Vol C Tables 4.2.6.8 and 6.1.1.4'
P P 0.1023 0.0942 'International Tables Vol C Tables 4.2.6.8 and 6.1.1.4'
W W -0.8490 6.8722 'International Tables Vol C Tables 4.2.6.8 and 6.1.1.4'

loop_
_geom_angle_atom_site_label_1
_geom_angle_atom_site_label_2
_geom_angle_atom_site_label_3
_geom_angle
C38 W1 C37 90.09(10)
C38 W1 C36 90.43(10)
C37 W1 C36 92.88(11)
C38 W1 C35 89.01(10)
C37 W1 C35 178.56(11)
C36 W1 C35 88.24(11)
C38 W1 C34 91.50(10)
C37 W1 C34 86.80(11)
C36 W1 C34 178.05(10)
C35 W1 C34 92.11(11)
C38 W1 P1 178.46(7)
C37 W1 P1 89.29(7)
C36 W1 P1 88.19(7)
C35 W1 P1 91.65(7)
C34 W1 P1 89.88(7)
C1 P1 C15 109.60(11)
C1 P1 P2 53.22(8)
C15 P1 P2 109.59(9)
C1 P1 W1 123.42(8)
C15 P1 W1 119.77(8)
P2 P1 W1 123.72(3)
C1 P2 C16 108.31(10)
C1 P2 P1 51.04(7)
C16 P2 P1 100.76(8)
C2 C1 P1 135.14(19)
C2 C1 P2 141.41(19)
P1 C1 P2 75.74(9)
C1 C2 C3 120.3(2)
C1 C2 C9 123.0(2)
C3 C2 C9 116.7(2)
C4 C3 C8 118.2(2)
C4 C3 C2 120.4(2)
C8 C3 C2 121.4(2)
C5 C4 C3 120.5(3)
C5 C4 H4 119.8
C3 C4 H4 119.8
C6 C5 C4 120.5(3)
C6 C5 H5 119.7
C4 C5 H5 119.7
C5 C6 C7 120.0(3)
C5 C6 H6 120.0
C7 C6 H6 120.0
C6 C7 C8 119.9(3)
C6 C7 H7 120.1
C8 C7 H7 120.1
C7 C8 C3 120.9(2)
C7 C8 H8 119.6
C3 C8 H8 119.6
C10 C9 C14 118.9(2)
C10 C9 C2 120.4(2)
C14 C9 C2 120.7(2)
C11 C10 C9 120.3(3)
C11 C10 H10 119.9
C9 C10 H10 119.9
C12 C11 C10 120.4(3)
C12 C11 H11 119.8
C10 C11 H11 119.8
C11 C12 C13 120.2(3)
C11 C12 H12 119.9
C13 C12 H12 119.9
C12 C13 C14 119.8(3)
C12 C13 H13 120.1
C14 C13 H13 120.1
C13 C14 C9 120.4(3)
C13 C14 H14 119.8
C9 C14 H14 119.8
P1 C15 H15A 109.5
P1 C15 H15B 109.5
H15A C15 H15B 109.5
P1 C15 H15C 109.5
H15A C15 H15C 109.5
H15B C15 H15C 109.5
C21 C16 C17 118.5(2)
C21 C16 P2 123.66(18)
C17 C16 P2 117.56(17)
C18 C17 C16 117.8(2)
C18 C17 C22 117.7(2)
C16 C17 C22 124.3(2)
C17 C18 C19 123.5(2)
C17 C18 H18 118.2
C19 C18 H18 118.2
C20 C19 C18 116.4(2)
C20 C19 C26 123.3(2)
C18 C19 C26 120.1(2)
C19 C20 C21 123.5(2)
C19 C20 H20 118.3
C21 C20 H20 118.3
C20 C21 C16 118.1(2)
C20 C21 C30 115.6(2)
C16 C21 C30 126.1(2)
C25 C22 C23 111.6(3)
C25 C22 C24 107.5(3)
C23 C22 C24 102.9(2)
C25 C22 C17 109.9(2)
C23 C22 C17 113.3(2)
C24 C22 C17 111.3(2)
C22 C23 H23A 109.5
C22 C23 H23B 109.5
H23A C23 H23B 109.5
C22 C23 H23C 109.5
H23A C23 H23C 109.5
H23B C23 H23C 109.5
C22 C24 H24A 109.5
C22 C24 H24B 109.5
H24A C24 H24B 109.5
C22 C24 H24C 109.5
H24A C24 H24C 109.5
H24B C24 H24C 109.5
C22 C25 H25A 109.5
C22 C25 H25B 109.5
H25A C25 H25B 109.5
C22 C25 H25C 109.5
H25A C25 H25C 109.5
H25B C25 H25C 109.5
C29 C26 C19 112.2(2)
C29 C26 C27 108.7(3)
C19 C26 C27 109.1(2)
C29 C26 C28 108.6(2)
C19 C26 C28 109.1(2)
C27 C26 C28 109.1(3)
C26 C27 H27A 109.5
C26 C27 H27B 109.5
H27A C27 H27B 109.5
C26 C27 H27C 109.5
H27A C27 H27C 109.5
H27B C27 H27C 109.5
C26 C28 H28A 109.5
C26 C28 H28B 109.5
H28A C28 H28B 109.5
C26 C28 H28C 109.5
H28A C28 H28C 109.5
H28B C28 H28C 109.5
C26 C29 H29A 109.5
C26 C29 H29B 109.5
H29A C29 H29B 109.5
C26 C29 H29C 109.5
H29A C29 H29C 109.5
H29B C29 H29C 109.5
C33 C30 C32 111.5(2)
C33 C30 C31 104.4(2)
C32 C30 C31 108.4(2)
C33 C30 C21 113.1(2)
C32 C30 C21 110.8(2)
C31 C30 C21 108.3(2)
C30 C31 H31A 109.5
C30 C31 H31B 109.5
H31A C31 H31B 109.5
C30 C31 H31C 109.5
H31A C31 H31C 109.5
H31B C31 H31C 109.5
C30 C32 H32A 109.5
C30 C32 H32B 109.5
H32A C32 H32B 109.5
C30 C32 H32C 109.5
H32A C32 H32C 109.5
H32B C32 H32C 109.5
C30 C33 H33A 109.5
C30 C33 H33B 109.5
H33A C33 H33B 109.5
C30 C33 H33C 109.5
H33A C33 H33C 109.5
H33B C33 H33C 109.5
O1 C34 W1 177.1(3)
O2 C35 W1 177.3(2)
O3 C36 W1 178.2(3)
O4 C37 W1 177.2(3)
O5 C38 W1 178.2(2)

loop_
_geom_bond_atom_site_label_1
_geom_bond_atom_site_label_2
_geom_bond_distance
W1 C38 2.008(3)
W1 C37 2.041(3)
W1 C36 2.046(3)
W1 C35 2.048(3)
W1 C34 2.051(3)
W1 P1 2.4977(6)
P1 C1 1.786(2)
P1 C15 1.827(2)
P1 P2 2.2260(8)
P2 C1 1.840(2)
P2 C16 1.872(2)
O1 C34 1.140(3)
O2 C35 1.137(3)
O3 C36 1.139(3)
O4 C37 1.137(3)
O5 C38 1.144(3)
C1 C2 1.353(3)
C2 C3 1.485(3)
C2 C9 1.487(3)
C3 C4 1.397(3)
C3 C8 1.397(3)
C4 C5 1.389(4)
C4 H4 0.9500
C5 C6 1.377(4)
C5 H5 0.9500
C6 C7 1.380(4)
C6 H6 0.9500
C7 C8 1.392(4)
C7 H7 0.9500
C8 H8 0.9500
C9 C10 1.394(4)
C9 C14 1.395(4)
C10 C11 1.386(4)
C10 H10 0.9500
C11 C12 1.375(5)
C11 H11 0.9500
C12 C13 1.384(4)
C12 H12 0.9500
C13 C14 1.390(4)
C13 H13 0.9500
C14 H14 0.9500
C15 H15A 0.9800
C15 H15B 0.9800
C15 H15C 0.9800
C16 C21 1.419(3)
C16 C17 1.442(3)
C17 C18 1.386(4)
C17 C22 1.562(3)
C18 C19 1.400(3)
C18 H18 0.9500
C19 C20 1.385(4)
C19 C26 1.536(4)
C20 C21 1.397(3)
C20 H20 0.9500
C21 C30 1.551(3)
C22 C25 1.505(4)
C22 C23 1.516(4)
C22 C24 1.551(4)
C23 H23A 0.9800
C23 H23B 0.9800
C23 H23C 0.9800
C24 H24A 0.9800
C24 H24B 0.9800
C24 H24C 0.9800
C25 H25A 0.9800
C25 H25B 0.9800
C25 H25C 0.9800
C26 C29 1.528(4)
C26 C27 1.537(4)
C26 C28 1.539(4)
C27 H27A 0.9800
C27 H27B 0.9800
C27 H27C 0.9800
C28 H28A 0.9800
C28 H28B 0.9800
C28 H28C 0.9800
C29 H29A 0.9800
C29 H29B 0.9800
C29 H29C 0.9800
C30 C33 1.534(4)
C30 C32 1.540(4)
C30 C31 1.546(4)
C31 H31A 0.9800
C31 H31B 0.9800
C31 H31C 0.9800
C32 H32A 0.9800
C32 H32B 0.9800
C32 H32C 0.9800
C33 H33A 0.9800
C33 H33B 0.9800
C33 H33C 0.9800

loop_
_geom_torsion_atom_site_label_1
_geom_torsion_atom_site_label_2
_geom_torsion_atom_site_label_3
_geom_torsion_atom_site_label_4
_geom_torsion
C37 W1 P1 C1 -178.89(12)
C36 W1 P1 C1 -85.98(12)
C35 W1 P1 C1 2.20(12)
C34 W1 P1 C1 94.31(12)
C37 W1 P1 C15 33.94(12)
C36 W1 P1 C15 126.85(12)
C35 W1 P1 C15 -144.97(12)
C34 W1 P1 C15 -52.86(12)
C37 W1 P1 P2 -113.85(9)
C36 W1 P1 P2 -20.95(9)
C35 W1 P1 P2 67.24(9)
C34 W1 P1 P2 159.35(8)
C15 P1 P2 C1 100.28(13)
W1 P1 P2 C1 -109.13(10)
C1 P1 P2 C16 -104.93(12)
C15 P1 P2 C16 -4.65(12)
W1 P1 P2 C16 145.94(8)
C15 P1 C1 C2 107.1(3)
P2 P1 C1 C2 -152.6(3)
W1 P1 C1 C2 -42.9(3)
C15 P1 C1 P2 -100.26(11)
W1 P1 C1 P2 109.71(7)
C16 P2 C1 C2 -122.2(3)
P1 P2 C1 C2 148.7(3)
C16 P2 C1 P1 89.15(10)
P1 C1 C2 C3 -27.5(4)
P2 C1 C2 C3 -161.9(2)
P1 C1 C2 C9 152.2(2)
P2 C1 C2 C9 17.8(4)
C1 C2 C3 C4 144.6(2)
C9 C2 C3 C4 -35.1(3)
C1 C2 C3 C8 -35.4(3)
C9 C2 C3 C8 144.9(2)
C8 C3 C4 C5 1.5(4)
C2 C3 C4 C5 -178.4(2)
C3 C4 C5 C6 -0.2(4)
C4 C5 C6 C7 -0.6(4)
C5 C6 C7 C8 0.1(4)
C6 C7 C8 C3 1.2(4)
C4 C3 C8 C7 -2.0(4)
C2 C3 C8 C7 178.0(2)
C1 C2 C9 C10 126.8(3)
C3 C2 C9 C10 -53.5(3)
C1 C2 C9 C14 -52.2(4)
C3 C2 C9 C14 127.5(3)
C14 C9 C10 C11 2.6(4)
C2 C9 C10 C11 -176.4(3)
C9 C10 C11 C12 -1.3(5)
C10 C11 C12 C13 -0.8(5)
C11 C12 C13 C14 1.7(5)
C12 C13 C14 C9 -0.4(5)
C10 C9 C14 C13 -1.7(4)
C2 C9 C14 C13 177.2(3)
C1 P2 C16 C21 45.7(2)
P1 P2 C16 C21 98.0(2)
C1 P2 C16 C17 -127.83(19)
P1 P2 C16 C17 -75.52(18)
C21 C16 C17 C18 -14.4(3)
P2 C16 C17 C18 159.50(19)
C21 C16 C17 C22 159.7(2)
P2 C16 C17 C22 -26.4(3)
C16 C17 C18 C19 2.5(4)
C22 C17 C18 C19 -172.0(2)
C17 C18 C19 C20 7.3(4)
C17 C18 C19 C26 -177.7(2)
C18 C19 C20 C21 -5.2(4)
C26 C19 C20 C21 179.9(2)
C19 C20 C21 C16 -6.5(4)
C19 C20 C21 C30 168.7(2)
C17 C16 C21 C20 16.2(3)
P2 C16 C21 C20 -157.20(19)
C17 C16 C21 C30 -158.4(2)
P2 C16 C21 C30 28.1(3)
C18 C17 C22 C25 129.2(3)
C16 C17 C22 C25 -44.9(4)
C18 C17 C22 C23 -105.2(3)
C16 C17 C22 C23 80.7(3)
C18 C17 C22 C24 10.2(3)
C16 C17 C22 C24 -163.9(3)
C20 C19 C26 C29 -6.6(4)
C18 C19 C26 C29 178.7(3)
C20 C19 C26 C27 -127.1(3)
C18 C19 C26 C27 58.2(3)
C20 C19 C26 C28 113.8(3)
C18 C19 C26 C28 -60.9(3)
C20 C21 C30 C33 -156.9(2)
C16 C21 C30 C33 17.9(3)
C20 C21 C30 C32 77.1(3)
C16 C21 C30 C32 -108.1(3)
C20 C21 C30 C31 -41.7(3)
C16 C21 C30 C31 133.1(3)
